data_7226836
loop_
_publ_author_name
'Collings, Ines E.'
'Bykov, Maxim'
'Bykova, Elena'
'Tucker, Matthew G.'
'Petitgirard, Sylvain'
'Hanfland, Michael'
'Glazyrin, Konstantin'
'van Smaalen, Sander'
'Goodwin, Andrew L.'
'Dubrovinsky, Leonid'
'Dubrovinskaia, Natalia'

_publ_section_title
;
 Structural distortions in the high-pressure polar phases of ammonium
 metal formates
;
_journal_issue 46
_journal_name_full CrystEngComm
_journal_page_first 8849
_journal_paper_doi 10.1039/C6CE01891B
_journal_volume 18
_journal_year 2016
_chemical_formula_sum 'C3 H7 Fe N O6'
_chemical_formula_weight 208.9
_chemical_name_systematic 'ammonium iron formate'
_space_group_IT_number 4
_symmetry_cell_setting monoclinic
_symmetry_Int_Tables_number 4
_symmetry_space_group_name_Hall 'P 2yb'
_symmetry_space_group_name_H-M 'P 1 21 1'
_audit_update_record
;
2016-08-29 deposited with the CCDC.
2016-10-19 downloaded from the CCDC.
;
_cell_angle_alpha 90
_cell_angle_beta 116.64(11)
_cell_angle_gamma 90
_cell_formula_units_Z 2
_cell_length_a 6.668(6)
_cell_length_b 8.298(4)
_cell_length_c 7.393(6)
_cell_measurement_reflns_used 859
_cell_measurement_temperature 293
_cell_measurement_theta_max 9.28
_cell_measurement_theta_min 1.72
_cell_volume 365.6(6)
_computing_cell_refinement 'CrysAlisPro 1.171.38.41 (Rigaku OD, 2015)'
_computing_data_collection 'CrysAlisPro 1.171.38.41 (Rigaku OD, 2015)'
_computing_data_reduction 'CrysAlisPro 1.171.38.41 (Rigaku OD, 2015)'
_computing_structure_refinement JANA2006
_computing_structure_solution 'superflip in JANA'
_diffrn_ambient_temperature 293
_diffrn_detector 'CCD plate'
_diffrn_measured_fraction_theta_full 0.95
_diffrn_measured_fraction_theta_max 0.95
_diffrn_measurement_device 'P02.2 Beamline, DESY'
_diffrn_measurement_method '\w scans'
_diffrn_radiation_monochromator synchrotron
_diffrn_radiation_probe x-ray
_diffrn_radiation_source synchrotron
_diffrn_radiation_type synchrotron
_diffrn_radiation_wavelength 0.2903
_diffrn_reflns_av_R_equivalents 0.1405
_diffrn_reflns_av_unetI/netI 0.1338
_diffrn_reflns_limit_h_max 7
_diffrn_reflns_limit_h_min -7
_diffrn_reflns_limit_k_max 9
_diffrn_reflns_limit_k_min -9
_diffrn_reflns_limit_l_max 8
_diffrn_reflns_limit_l_min -8
_diffrn_reflns_number 4154
_diffrn_reflns_theta_full 9.29
_diffrn_reflns_theta_max 9.29
_diffrn_reflns_theta_min 1.61
_diffrn_source synchrotron
_exptl_absorpt_coefficient_mu 0.177
_exptl_absorpt_correction_T_max 1
_exptl_absorpt_correction_T_min 0.541
_exptl_absorpt_correction_type multi-scan
_exptl_absorpt_process_details
;
CrysAlisPro 1.171.38.41 (Rigaku Oxford Diffraction, 2015)
Empirical absorption correction using spherical harmonics,
 implemented in SCALE3 ABSPACK scaling algorithm.
;
_exptl_crystal_colour colourless
_exptl_crystal_density_diffrn 1.8978
_exptl_crystal_description 'irregular block'
_exptl_crystal_F_000 204
_exptl_crystal_size_max 0.045
_exptl_crystal_size_mid 0.025
_exptl_crystal_size_min 0.015
_refine_diff_density_max 0.58
_refine_diff_density_min -0.44
_refine_ls_abs_structure_details '  567 of Friedel pairs used in the refinement'
_refine_ls_extinction_method none
_refine_ls_goodness_of_fit_gt 3.31
_refine_ls_goodness_of_fit_ref 2.44
_refine_ls_hydrogen_treatment constr
_refine_ls_number_constraints 21
_refine_ls_number_parameters 46
_refine_ls_number_reflns 3250
_refine_ls_number_restraints 0
_refine_ls_R_factor_all 0.1914
_refine_ls_R_factor_gt 0.1431
_refine_ls_shift/su_max 0.0335
_refine_ls_shift/su_mean 0.0071
_refine_ls_structure_factor_coef F
_refine_ls_weighting_details w=1/(\s^2^(F)+0.0001F^2^)
_refine_ls_weighting_scheme sigma
_refine_ls_wR_factor_gt 0.1562
_refine_ls_wR_factor_ref 0.1657
_reflns_number_gt 1549
_reflns_number_total 3250
_reflns_threshold_expression I>3\s(I)
_cod_data_source_file c6ce01891b2.cif
_cod_data_source_block I
_cod_depositor_comments
;
The following automatic conversions were performed:

'_diffrn_radiation_probe' value 'X-ray' changed to 'x-ray' according
to
/usr/data/users/saulius/crontab/automatic-downloads/rss-feeds/RSC/lib/dictionaries/cif_core.dic
dictionary named 'cif_core.dic' version 2.4.2 from 2011-04-26.

Automatic conversion script
Id: cif_fix_values 4268 2015-11-12 08:31:59Z antanas 

 Adding full bibliography for 7226831--7226836.cif.
;
_cod_original_formula_sum 'C3 H7 Fe1 N1 O6'
_cod_database_code 7226836

loop_
_space_group_symop_id
_space_group_symop_operation_xyz
1 x,y,z
2 -x,y+1/2,-z

loop_
_atom_site_label
_atom_site_type_symbol
_atom_site_fract_x
_atom_site_fract_y
_atom_site_fract_z
_atom_site_adp_type
_atom_site_U_iso_or_equiv
_atom_site_site_symmetry_multiplicity
_atom_site_occupancy
_atom_site_calc_flag
Fe1 Fe 0.3394(4) 0.25 0.6782(3) Uani 0.0661(10) 2 1 d
O1 O 0.103(2) 0.1058(16) 0.7032(17) Uiso 0.0784(13) 2 1 d
O2 O 0.314(2) 0.1062(15) 0.4424(16) Uiso 0.0784(13) 2 1 d
O3 O 0.5953(19) 0.1142(16) 0.8949(16) Uiso 0.0784(13) 2 1 d
O4 O 0.117(2) 0.3942(15) 0.4410(15) Uiso 0.0784(13) 2 1 d
O5 O 0.6263(19) 0.3874(16) 0.7078(17) Uiso 0.0784(13) 2 1 d
O6 O 0.297(2) 0.4038(16) 0.8936(16) Uiso 0.0784(13) 2 1 d
C1 C 0.070(3) 0.535(2) 0.449(3) Uiso 0.0784(13) 2 1 d
C2 C 0.583(3) 0.473(2) 0.562(3) Uiso 0.0784(13) 2 1 d
C3 C 0.541(3) 0.008(2) 0.977(3) Uiso 0.0784(13) 2 1 d
N1 N 1.037(2) 0.247(3) 1.0518(17) Uiso 0.078(3) 2 1 d
H1 H 0.158697 0.596454 0.568302 Uiso 0.0941 2 1 d
H2 H 0.46036 0.439669 0.436363 Uiso 0.0941 2 1 d
H3 H 0.387578 -0.003461 0.952385 Uiso 0.0941 2 1 d

loop_
_atom_site_aniso_label
_atom_site_aniso_type_symbol
_atom_site_aniso_U_11
_atom_site_aniso_U_22
_atom_site_aniso_U_33
_atom_site_aniso_U_12
_atom_site_aniso_U_13
_atom_site_aniso_U_23
Fe1 Fe 0.0900(18) 0.0373(11) 0.0549(12) 0.0028(14) 0.0183(11) -0.0025(15)

loop_
_atom_type_symbol
_atom_type_scat_dispersion_real
_atom_type_scat_dispersion_imag
_atom_type_scat_source
C -0.0010 0.0002 'International Tables Vol C tables 4.2.6.8 and 6.1.1.1'
H 0.0000 0.0000 'International Tables Vol C tables 4.2.6.8 and 6.1.1.1'
Fe 0.1036 0.1542 'International Tables Vol C tables 4.2.6.8 and 6.1.1.1'
N -0.0011 0.0004 'International Tables Vol C tables 4.2.6.8 and 6.1.1.1'
O -0.0009 0.0008 'International Tables Vol C tables 4.2.6.8 and 6.1.1.1'

loop_
_geom_angle_atom_site_label_1
_geom_angle_atom_site_label_2
_geom_angle_atom_site_label_3
_geom_angle_site_symmetry_1
_geom_angle_site_symmetry_3
_geom_angle
O1 Fe1 O2 . . 87.9(6)
O1 Fe1 O3 . . 90.8(5)
O1 Fe1 O4 . . 97.2(5)
O2 Fe1 O3 . . 93.8(5)
O2 Fe1 O4 . . 82.1(5)
O3 Fe1 O4 . . 170.9(6)
Fe1 O1 C1 . 2_546 126.0(13)
Fe1 O2 C2 . 2_646 131.6(10)
Fe1 O3 C3 . . 117.1(12)
Fe1 O4 C1 . . 127.6(10)
O1 C1 O4 2_556 . 121.8(15)
O1 C1 H1 2_556 . 119.09
O4 C1 H1 . . 119.09
O2 C2 O5 2_656 . 126.5(14)
O2 C2 H2 2_656 . 116.75
O5 C2 H2 . . 116.75
O3 C3 O6 . 2_647 119.0(19)
O3 C3 H3 . . 120.5
O6 C3 H3 2_647 . 120.5

loop_
_geom_bond_atom_site_label_1
_geom_bond_atom_site_label_2
_geom_bond_site_symmetry_2
_geom_bond_distance
Fe1 O1 . 2.054(15)
Fe1 O2 . 2.056(13)
Fe1 O3 . 2.072(12)
Fe1 O4 . 2.091(11)
O1 C1 2_546 1.331(19)
O2 C2 2_646 1.31(2)
O3 C3 . 1.21(3)
O4 C1 . 1.22(2)
O5 C2 . 1.22(2)
O6 C3 2_657 1.38(2)
C1 H1 . 0.96
C2 H2 . 0.96
C3 H3 . 0.96

loop_
_twin_individual_id
_twin_individual_mass_fraction_refined
_twin_individual_twin_matrix_11
_twin_individual_twin_matrix_12
_twin_individual_twin_matrix_13
_twin_individual_twin_matrix_21
_twin_individual_twin_matrix_22
_twin_individual_twin_matrix_23
_twin_individual_twin_matrix_31
_twin_individual_twin_matrix_32
_twin_individual_twin_matrix_33
1 0.138(6) 1 0 0 0 1 0 0 0 1
2 0.141(2) 1 0 0 0 -1 0 0.8088 0 -1
3 0.189(2) -0.0656 0 -1.0742 0 1 0 0.8739 0 -0.9344
4 0.220(3) -0.9344 0 1.0742 0 -1 0 0.1182 0 0.9344
5 0.176(3) -0.9344 0 1.0742 0 1 0 -0.8739 0 -0.0656
6 0.136(3) -0.0656 0 -1.0742 0 -1 0 -0.927 0 0.0656
